data_4031559
loop_
_publ_author_name
'Xing, Linlin'
'Li, Chunbao'

_publ_section_title
;
 Stereoselective Chlorination and Bromination of Enamides and Enamines via
 an Electrostatic Attraction Effect Using (1,1-Diacetoxyiodo)benzene and a
 Halide Source.
;
_journal_issue 20
_journal_name_full 'The Journal of organic chemistry'
_journal_page_first 10000
_journal_page_last 10008
_journal_paper_doi 10.1021/acs.joc.5b01603
_journal_volume 80
_journal_year 2015
_chemical_formula_sum 'C12 H12 Cl N O3'
_chemical_formula_weight 253.68
_chemical_name_systematic
; 
 ? 
;
_space_group_IT_number 2
_symmetry_cell_setting triclinic
_symmetry_space_group_name_Hall '-P 1'
_symmetry_space_group_name_H-M 'P -1'
_atom_sites_solution_hydrogens geom
_atom_sites_solution_primary direct
_atom_sites_solution_secondary difmap
_audit_creation_method SHELXL-97
_cell_angle_alpha 104.493(19)
_cell_angle_beta 92.40(3)
_cell_angle_gamma 101.853(19)
_cell_formula_units_Z 2
_cell_length_a 6.181(4)
_cell_length_b 7.296(4)
_cell_length_c 14.295(9)
_cell_measurement_reflns_used 1512
_cell_measurement_temperature 294(2)
_cell_measurement_theta_max 27.5
_cell_measurement_theta_min 3.6
_cell_volume 607.9(6)
_computing_cell_refinement CRYSTALCLEAR
_computing_data_collection CRYSTALCLEAR
_computing_data_reduction CRYSTALCLEAR
_computing_molecular_graphics 'Bruker SHELXTL'
_computing_publication_material 'Bruker SHELXTL'
_computing_structure_refinement 'SHELXL-97 (Sheldrick, 1997)'
_computing_structure_solution 'SHELXS-97 (Sheldrick, 1990)'
_diffrn_ambient_temperature 294(2)
_diffrn_detector_area_resol_mean 13.6612
_diffrn_measured_fraction_theta_full 0.990
_diffrn_measured_fraction_theta_max 0.990
_diffrn_measurement_device_type 'Rigaku Mercury375R'
_diffrn_measurement_method 'profile data from \w-scans'
_diffrn_radiation_monochromator graphite
_diffrn_radiation_source 'fine-focus sealed tube'
_diffrn_radiation_type MoK\a
_diffrn_radiation_wavelength 0.71073
_diffrn_reflns_av_R_equivalents 0.0398
_diffrn_reflns_av_sigmaI/netI 0.0356
_diffrn_reflns_limit_h_max 8
_diffrn_reflns_limit_h_min -8
_diffrn_reflns_limit_k_max 9
_diffrn_reflns_limit_k_min -9
_diffrn_reflns_limit_l_max 18
_diffrn_reflns_limit_l_min -18
_diffrn_reflns_number 6389
_diffrn_reflns_theta_full 27.56
_diffrn_reflns_theta_max 27.56
_diffrn_reflns_theta_min 3.56
_exptl_absorpt_coefficient_mu 0.309
_exptl_absorpt_correction_T_max 0.9580
_exptl_absorpt_correction_T_min 0.8915
_exptl_absorpt_correction_type multi-scan
_exptl_crystal_colour COLORLESS
_exptl_crystal_density_diffrn 1.386
_exptl_crystal_density_method 'not measured'
_exptl_crystal_description BLOCK
_exptl_crystal_F_000 264
_exptl_crystal_size_max 0.38
_exptl_crystal_size_mid 0.16
_exptl_crystal_size_min 0.14
_refine_diff_density_max 0.257
_refine_diff_density_min -0.325
_refine_diff_density_rms 0.039
_refine_ls_extinction_method none
_refine_ls_goodness_of_fit_ref 1.096
_refine_ls_hydrogen_treatment constr
_refine_ls_matrix_type full
_refine_ls_number_parameters 156
_refine_ls_number_reflns 2775
_refine_ls_number_restraints 1
_refine_ls_restrained_S_all 1.096
_refine_ls_R_factor_all 0.0596
_refine_ls_R_factor_gt 0.0482
_refine_ls_shift/su_max 0.000
_refine_ls_shift/su_mean 0.000
_refine_ls_structure_factor_coef Fsqd
_refine_ls_weighting_details 'calc w=1/[\s^2^(Fo^2^)+(0.0793P)^2^+0.0545P] where P=(Fo^2^+2Fc^2^)/3'
_refine_ls_weighting_scheme calc
_refine_ls_wR_factor_gt 0.1389
_refine_ls_wR_factor_ref 0.1494
_reflns_number_gt 2163
_reflns_number_total 2775
_reflns_threshold_expression >2sigma(I)
_cod_data_source_file jo5b01603_si_001.cif
_cod_data_source_block 150505a
_cod_depositor_comments
;
The following automatic conversions were performed:

'_symmetry_cell_setting' value 'TRICLINIC' changed to 'triclinic'
according to
/usr/data/users/saulius/crontab/automatic-downloads/rss-feeds/ACS/lib/dictionaries/cif_core.dic
dictionary named 'cif_core.dic' version 2.4.2 from 2011-04-26.

'_exptl_absorpt_correction_type' value 'MULTI-SCAN' changed to
'multi-scan' according to
/usr/data/users/saulius/crontab/automatic-downloads/rss-feeds/ACS/lib/dictionaries/cif_core.dic
dictionary named 'cif_core.dic' version 2.4.2 from 2011-04-26.

'_refine_ls_hydrogen_treatment' value 'CONSTR' changed to 'constr'
according to
/usr/data/users/saulius/crontab/automatic-downloads/rss-feeds/ACS/lib/dictionaries/cif_core.dic
dictionary named 'cif_core.dic' version 2.4.2 from 2011-04-26.

Automatic conversion script
Id: cif_fix_values 3271 2015-04-21 07:52:19Z andrius 

 Adding full bibliography for 4031559.cif.
;
_cod_original_sg_symbol_H-M P-1
_cod_database_code 4031559

loop_
_symmetry_equiv_pos_as_xyz
'x, y, z'
'-x, -y, -z'

loop_
_atom_site_label
_atom_site_type_symbol
_atom_site_fract_x
_atom_site_fract_y
_atom_site_fract_z
_atom_site_U_iso_or_equiv
_atom_site_adp_type
_atom_site_occupancy
_atom_site_symmetry_multiplicity
_atom_site_calc_flag
_atom_site_refinement_flags
C1 C 1.2088(4) 0.2767(3) 1.28706(13) 0.0767(6) Uani 1 1 d .
H1A H 1.3202 0.2013 1.2817 0.115 Uiso 1 1 calc R
H1B H 1.0948 0.2271 1.3236 0.115 Uiso 1 1 calc R
H1C H 1.2753 0.4097 1.3196 0.115 Uiso 1 1 calc R
C2 C 1.1086(3) 0.2640(2) 1.18707(11) 0.0547(4) Uani 1 1 d .
C3 C 1.2423(3) 0.3158(2) 1.11838(11) 0.0562(4) Uani 1 1 d .
H3 H 1.3944 0.3617 1.1351 0.067 Uiso 1 1 calc R
C4 C 1.1546(3) 0.3007(2) 1.02557(11) 0.0520(4) Uani 1 1 d .
H4 H 1.2482 0.3345 0.9804 0.062 Uiso 1 1 calc R
C5 C 0.9278(2) 0.23556(19) 0.99935(10) 0.0438(3) Uani 1 1 d .
C6 C 0.7934(3) 0.1857(2) 1.06861(12) 0.0553(4) Uani 1 1 d .
H6 H 0.6408 0.1426 1.0527 0.066 Uiso 1 1 calc R
C7 C 0.8833(3) 0.1992(2) 1.16070(12) 0.0618(4) Uani 1 1 d .
H7 H 0.7904 0.1640 1.2058 0.074 Uiso 1 1 calc R
C8 C 0.8185(2) 0.2176(2) 0.90188(11) 0.0469(3) Uani 1 1 d .
C9 C 0.8831(2) 0.2348(2) 0.73905(10) 0.0452(3) Uani 1 1 d .
H9 H 0.7312 0.2204 0.7254 0.054 Uiso 1 1 calc R
C10 C 1.0108(2) 0.2501(2) 0.66787(11) 0.0498(4) Uani 1 1 d .
C11 C 0.9308(3) 0.2462(2) 0.56908(11) 0.0514(4) Uani 1 1 d .
C12 C 0.6160(3) 0.2402(3) 0.46816(14) 0.0738(5) Uani 1 1 d .
H12A H 0.6816 0.3615 0.4553 0.111 Uiso 1 1 calc R
H12B H 0.4589 0.2288 0.4701 0.111 Uiso 1 1 calc R
H12C H 0.6429 0.1351 0.4177 0.111 Uiso 1 1 calc R
Cl1 Cl 1.29265(7) 0.27768(11) 0.68894(4) 0.0989(3) Uani 1 1 d .
N1 N 0.9585(2) 0.23865(18) 0.83100(9) 0.0483(3) Uani 1 1 d D
H1' H 1.1041 0.2502 0.8420 0.072 Uiso 1 1 d RD
O1 O 0.61942(19) 0.1862(2) 0.88364(9) 0.0699(4) Uani 1 1 d .
O2 O 1.0472(2) 0.2561(3) 0.50467(9) 0.0865(5) Uani 1 1 d .
O3 O 0.71325(18) 0.23306(19) 0.56037(8) 0.0591(3) Uani 1 1 d .

loop_
_atom_site_aniso_label
_atom_site_aniso_U_11
_atom_site_aniso_U_22
_atom_site_aniso_U_33
_atom_site_aniso_U_23
_atom_site_aniso_U_13
_atom_site_aniso_U_12
C1 0.1136(17) 0.0719(11) 0.0436(9) 0.0177(8) -0.0045(10) 0.0183(11)
C2 0.0800(11) 0.0472(7) 0.0389(7) 0.0108(6) 0.0038(7) 0.0195(7)
C3 0.0563(9) 0.0651(9) 0.0466(8) 0.0133(7) -0.0010(7) 0.0150(7)
C4 0.0507(8) 0.0652(9) 0.0422(8) 0.0194(7) 0.0072(6) 0.0109(7)
C5 0.0494(8) 0.0454(7) 0.0403(7) 0.0147(6) 0.0071(6) 0.0142(6)
C6 0.0538(9) 0.0649(9) 0.0485(8) 0.0176(7) 0.0124(7) 0.0112(7)
C7 0.0768(12) 0.0678(10) 0.0440(8) 0.0210(7) 0.0193(8) 0.0131(8)
C8 0.0460(8) 0.0521(7) 0.0453(7) 0.0176(6) 0.0053(6) 0.0111(6)
C9 0.0438(7) 0.0532(7) 0.0408(7) 0.0143(6) 0.0017(6) 0.0139(6)
C10 0.0417(7) 0.0647(9) 0.0449(8) 0.0147(7) 0.0048(6) 0.0159(6)
C11 0.0476(8) 0.0664(9) 0.0427(8) 0.0174(7) 0.0089(6) 0.0135(7)
C12 0.0631(11) 0.1108(15) 0.0512(10) 0.0310(10) -0.0051(8) 0.0180(10)
Cl1 0.0435(3) 0.1907(7) 0.0708(4) 0.0423(4) 0.0092(2) 0.0343(3)
N1 0.0449(6) 0.0633(7) 0.0403(6) 0.0171(5) 0.0030(5) 0.0164(6)
O1 0.0459(6) 0.1087(10) 0.0586(7) 0.0365(7) 0.0032(5) 0.0080(6)
O2 0.0639(8) 0.1531(14) 0.0542(8) 0.0435(9) 0.0214(6) 0.0275(9)
O3 0.0461(6) 0.0914(8) 0.0424(6) 0.0226(5) 0.0029(4) 0.0150(5)

loop_
_atom_type_symbol
_atom_type_description
_atom_type_scat_dispersion_real
_atom_type_scat_dispersion_imag
_atom_type_scat_source
C C 0.0033 0.0016 'International Tables Vol C Tables 4.2.6.8 and 6.1.1.4'
H H 0.0000 0.0000 'International Tables Vol C Tables 4.2.6.8 and 6.1.1.4'
N N 0.0061 0.0033 'International Tables Vol C Tables 4.2.6.8 and 6.1.1.4'
O O 0.0106 0.0060 'International Tables Vol C Tables 4.2.6.8 and 6.1.1.4'
Cl Cl 0.1484 0.1585 'International Tables Vol C Tables 4.2.6.8 and 6.1.1.4'

loop_
_geom_angle_atom_site_label_1
_geom_angle_atom_site_label_2
_geom_angle_atom_site_label_3
_geom_angle
C2 C1 H1A 109.5
C2 C1 H1B 109.5
H1A C1 H1B 109.5
C2 C1 H1C 109.5
H1A C1 H1C 109.5
H1B C1 H1C 109.5
C7 C2 C3 118.00(15)
C7 C2 C1 121.57(17)
C3 C2 C1 120.43(18)
C4 C3 C2 121.39(16)
C4 C3 H3 119.3
C2 C3 H3 119.3
C3 C4 C5 120.41(15)
C3 C4 H4 119.8
C5 C4 H4 119.8
C4 C5 C6 118.18(14)
C4 C5 C8 124.15(13)
C6 C5 C8 117.67(14)
C7 C6 C5 120.85(16)
C7 C6 H6 119.6
C5 C6 H6 119.6
C2 C7 C6 121.16(15)
C2 C7 H7 119.4
C6 C7 H7 119.4
O1 C8 N1 120.59(14)
O1 C8 C5 123.50(14)
N1 C8 C5 115.91(13)
C10 C9 N1 124.80(14)
C10 C9 H9 117.6
N1 C9 H9 117.6
C9 C10 C11 125.04(14)
C9 C10 Cl1 119.62(12)
C11 C10 Cl1 115.34(11)
O2 C11 O3 124.18(15)
O2 C11 C10 124.47(16)
O3 C11 C10 111.34(13)
O3 C12 H12A 109.5
O3 C12 H12B 109.5
H12A C12 H12B 109.5
O3 C12 H12C 109.5
H12A C12 H12C 109.5
H12B C12 H12C 109.5
C9 N1 C8 122.63(13)
C9 N1 H1' 116.0
C8 N1 H1' 121.3
C11 O3 C12 116.78(13)

loop_
_geom_bond_atom_site_label_1
_geom_bond_atom_site_label_2
_geom_bond_distance
C1 C2 1.507(2)
C1 H1A 0.9600
C1 H1B 0.9600
C1 H1C 0.9600
C2 C7 1.378(3)
C2 C3 1.384(2)
C3 C4 1.381(2)
C3 H3 0.9300
C4 C5 1.387(2)
C4 H4 0.9300
C5 C6 1.388(2)
C5 C8 1.486(2)
C6 C7 1.380(3)
C6 H6 0.9300
C7 H7 0.9300
C8 O1 1.2093(19)
C8 N1 1.377(2)
C9 C10 1.326(2)
C9 N1 1.368(2)
C9 H9 0.9300
C10 C11 1.468(2)
C10 Cl1 1.7172(18)
C11 O2 1.1993(19)
C11 O3 1.327(2)
C12 O3 1.443(2)
C12 H12A 0.9600
C12 H12B 0.9600
C12 H12C 0.9600
N1 H1' 0.8900

loop_
_geom_torsion_atom_site_label_1
_geom_torsion_atom_site_label_2
_geom_torsion_atom_site_label_3
_geom_torsion_atom_site_label_4
_geom_torsion
C7 C2 C3 C4 -0.9(2)
C1 C2 C3 C4 178.37(15)
C2 C3 C4 C5 1.0(2)
C3 C4 C5 C6 -0.3(2)
C3 C4 C5 C8 179.02(13)
C4 C5 C6 C7 -0.5(2)
C8 C5 C6 C7 -179.83(14)
C3 C2 C7 C6 0.2(2)
C1 C2 C7 C6 -179.14(16)
C5 C6 C7 C2 0.6(3)
C4 C5 C8 O1 -169.61(16)
C6 C5 C8 O1 9.7(2)
C4 C5 C8 N1 10.5(2)
C6 C5 C8 N1 -170.18(13)
N1 C9 C10 C11 -179.96(14)
N1 C9 C10 Cl1 -0.2(2)
C9 C10 C11 O2 -178.38(17)
Cl1 C10 C11 O2 1.8(2)
C9 C10 C11 O3 2.5(2)
Cl1 C10 C11 O3 -177.25(11)
C10 C9 N1 C8 -178.43(14)
O1 C8 N1 C9 3.2(2)
C5 C8 N1 C9 -176.92(12)
O2 C11 O3 C12 -2.9(3)
C10 C11 O3 C12 176.22(15)
